data_4330751
loop_
_publ_author_name
'Bidraha Bagh'
'Nora C. Breit'
'Klaus Harms'
'Gabriele Schatte'
'Ian J. Burgess'
'Holger Braunschweig'
'Jens M\"uller'

_publ_contact_author_address
; Department of Chemistry
  University of Saskatchewan
  Saskatoon, Saskatchewan S7N 5C9
  Canada
;
_publ_contact_author_email jens.mueller@usask.ca
_publ_contact_author_fax '001 306 966 4730'
_publ_contact_author_name 'Dr Jens M\"uller'
_publ_contact_author_phone '001 306 966 2466'
_publ_section_title
;
 [1.1]Ferrocenophanes and Bis(ferrocenyl) Species with Aluminum and
 Gallium as Bridging Elements: Synthesis, Characterization, and
 Electrochemical Studies
;
_journal_name_full 'Inorganic Chemistry'
_journal_page_first 11155
_journal_page_last 11167
_journal_paper_doi 10.1021/ic301777y
_journal_volume 51
_journal_year 2012
_chemical_formula_moiety 'C8 H12 Cl2 Ga N Si'
_chemical_formula_sum 'C8 H12 Cl2 Ga N Si'
_chemical_formula_weight 290.90
_chemical_name_systematic
;
 ?
;
_space_group_IT_number 15
_symmetry_cell_setting monoclinic
_symmetry_space_group_name_Hall '-C 2yc'
_symmetry_space_group_name_H-M 'C 1 2/c 1'
_atom_sites_solution_hydrogens geom
_atom_sites_solution_primary direct
_atom_sites_solution_secondary difmap
_cell_angle_alpha 90.00
_cell_angle_beta 104.633(5)
_cell_angle_gamma 90.00
_cell_formula_units_Z 8
_cell_length_a 24.8987(15)
_cell_length_b 8.4418(3)
_cell_length_c 11.9599(7)
_cell_measurement_reflns_used 11953
_cell_measurement_temperature 100(2)
_cell_measurement_theta_max 25.68
_cell_measurement_theta_min 1.69
_cell_volume 2432.3(2)
_computing_cell_refinement 'STOE X-AREA (STOE & Cie, 2006)'
_computing_data_collection 'STOE X-AREA (STOE & Cie, 2006)'
_computing_data_reduction 'STOE X-AREA (STOE & Cie, 2006)'
_computing_molecular_graphics 'DIAMOND 3.2 (Brandenburg, 2007)'
_computing_publication_material 'WinGX publication routines (Farrugia, 1999)'
_computing_structure_refinement 'SHELXL-97 (Sheldrick, 2008)'
_computing_structure_solution 'SIR2008 (Burla et al., 2007)'
_diffrn_ambient_temperature 100(2)
_diffrn_detector_area_resol_mean 6.67
_diffrn_measured_fraction_theta_full 1.000
_diffrn_measured_fraction_theta_max 0.999
_diffrn_measurement_device_type 'STOE IPDS 2'
_diffrn_measurement_method 'rotation method'
_diffrn_radiation_monochromator graphite
_diffrn_radiation_source 'fine-focus sealed tube'
_diffrn_radiation_type MoK\a
_diffrn_radiation_wavelength 0.71073
_diffrn_reflns_av_R_equivalents 0.0526
_diffrn_reflns_av_sigmaI/netI 0.0366
_diffrn_reflns_limit_h_max 31
_diffrn_reflns_limit_h_min -31
_diffrn_reflns_limit_k_max 10
_diffrn_reflns_limit_k_min -10
_diffrn_reflns_limit_l_max 15
_diffrn_reflns_limit_l_min -13
_diffrn_reflns_number 15220
_diffrn_reflns_theta_full 25.50
_diffrn_reflns_theta_max 26.69
_diffrn_reflns_theta_min 1.69
_exptl_absorpt_coefficient_mu 2.758
_exptl_absorpt_correction_T_max 0.8316
_exptl_absorpt_correction_T_min 0.4669
_exptl_absorpt_correction_type multi-scan
_exptl_absorpt_process_details
;

Platon (Spek, 2009; Blessing, 1995)

;
_exptl_crystal_colour colorless
_exptl_crystal_density_diffrn 1.589
_exptl_crystal_description plate
_exptl_crystal_F_000 1168
_exptl_crystal_size_max 0.31
_exptl_crystal_size_mid 0.20
_exptl_crystal_size_min 0.08
_refine_diff_density_max 0.466
_refine_diff_density_min -0.225
_refine_diff_density_rms 0.061
_refine_ls_extinction_method none
_refine_ls_goodness_of_fit_ref 0.917
_refine_ls_hydrogen_treatment constr
_refine_ls_matrix_type full
_refine_ls_number_parameters 120
_refine_ls_number_reflns 2577
_refine_ls_number_restraints 0
_refine_ls_restrained_S_all 0.917
_refine_ls_R_factor_all 0.0335
_refine_ls_R_factor_gt 0.0218
_refine_ls_shift/su_max 0.002
_refine_ls_shift/su_mean 0.000
_refine_ls_structure_factor_coef Fsqd
_refine_ls_weighting_details 'calc w=1/[\s^2^(Fo^2^)+(0.0269P)^2^+0.0000P] where P=(Fo^2^+2Fc^2^)/3'
_refine_ls_weighting_scheme calc
_refine_ls_wR_factor_gt 0.0483
_refine_ls_wR_factor_ref 0.0501
_reflns_number_gt 2110
_reflns_number_total 2577
_reflns_threshold_expression >2sigma(I)
_cod_data_source_file ic301777y_si_001_2.cif
_cod_data_source_block 3b
_cod_original_sg_symbol_H-M 'C 2/c'
_cod_database_code 4330751

loop_
_symmetry_equiv_pos_as_xyz
'x, y, z'
'-x, y, -z+1/2'
'x+1/2, y+1/2, z'
'-x+1/2, y+1/2, -z+1/2'
'-x, -y, -z'
'x, -y, z-1/2'
'-x+1/2, -y+1/2, -z'
'x+1/2, -y+1/2, z-1/2'

loop_
_atom_site_label
_atom_site_type_symbol
_atom_site_fract_x
_atom_site_fract_y
_atom_site_fract_z
_atom_site_U_iso_or_equiv
_atom_site_adp_type
_atom_site_occupancy
_atom_site_symmetry_multiplicity
_atom_site_calc_flag
_atom_site_refinement_flags
C2 C 0.65728(9) 0.7673(2) 0.54851(17) 0.0258(4) Uani 1 1 d .
C3 C 0.69403(9) 0.6474(2) 0.59900(17) 0.0287(5) Uani 1 1 d .
H3 H 0.6811 0.5414 0.5972 0.034 Uiso 1 1 calc R
C4 C 0.74881(10) 0.6802(2) 0.65144(17) 0.0317(5) Uani 1 1 d .
H4 H 0.7734 0.5975 0.6856 0.038 Uiso 1 1 calc R
C5 C 0.76795(9) 0.8355(2) 0.65401(18) 0.0318(5) Uani 1 1 d .
H5 H 0.8055 0.8611 0.6904 0.038 Uiso 1 1 calc R
C6 C 0.73090(9) 0.9509(2) 0.60222(17) 0.0289(5) Uani 1 1 d .
H6 H 0.7435 1.0572 0.6024 0.035 Uiso 1 1 calc R
C7 C 0.56133(9) 0.9356(2) 0.40047(19) 0.0308(5) Uani 1 1 d .
H7A H 0.5256 0.9750 0.4119 0.037 Uiso 1 1 calc R
H7B H 0.5579 0.9246 0.3166 0.037 Uiso 1 1 calc R
C8 C 0.57257(10) 0.5715(2) 0.3752(2) 0.0388(5) Uani 1 1 d .
H8A H 0.5331 0.5484 0.3437 0.058 Uiso 1 1 calc R
H8B H 0.5910 0.4786 0.4171 0.058 Uiso 1 1 calc R
H8C H 0.5895 0.5971 0.3119 0.058 Uiso 1 1 calc R
C9 C 0.54518(10) 0.7093(3) 0.5929(2) 0.0410(6) Uani 1 1 d .
H9A H 0.5529 0.7983 0.6472 0.061 Uiso 1 1 calc R
H9B H 0.5590 0.6110 0.6338 0.061 Uiso 1 1 calc R
H9C H 0.5051 0.7008 0.5598 0.061 Uiso 1 1 calc R
N1 N 0.67776(7) 0.91814(17) 0.55163(14) 0.0252(3) Uani 1 1 d .
Si1 Si 0.58030(3) 0.74274(6) 0.47566(5) 0.02712(13) Uani 1 1 d .
Cl1 Cl 0.61130(2) 1.23370(5) 0.61199(5) 0.03402(13) Uani 1 1 d .
Cl2 Cl 0.66819(2) 1.20955(6) 0.36702(5) 0.03556(13) Uani 1 1 d .
Ga1 Ga 0.621729(9) 1.07919(2) 0.470591(19) 0.02528(7) Uani 1 1 d .

loop_
_atom_site_aniso_label
_atom_site_aniso_U_11
_atom_site_aniso_U_22
_atom_site_aniso_U_33
_atom_site_aniso_U_23
_atom_site_aniso_U_13
_atom_site_aniso_U_12
C2 0.0305(12) 0.0266(9) 0.0226(11) 0.0006(7) 0.0108(9) 0.0007(8)
C3 0.0329(13) 0.0291(9) 0.0251(11) 0.0023(8) 0.0092(10) 0.0027(8)
C4 0.0348(13) 0.0405(11) 0.0214(11) 0.0057(8) 0.0102(10) 0.0109(9)
C5 0.0241(12) 0.0481(11) 0.0225(11) -0.0011(9) 0.0046(9) 0.0027(9)
C6 0.0298(12) 0.0336(10) 0.0247(11) -0.0021(8) 0.0096(10) -0.0031(8)
C7 0.0294(12) 0.0277(9) 0.0331(12) 0.0012(8) 0.0037(10) 0.0008(8)
C8 0.0440(14) 0.0306(10) 0.0374(13) -0.0013(9) 0.0022(11) -0.0059(10)
C9 0.0320(14) 0.0529(13) 0.0388(14) 0.0116(10) 0.0104(12) 0.0011(10)
N1 0.0259(9) 0.0264(7) 0.0240(9) -0.0004(6) 0.0078(7) -0.0003(7)
Si1 0.0269(3) 0.0261(2) 0.0274(3) 0.0025(2) 0.0051(3) -0.0019(2)
Cl1 0.0379(3) 0.0325(2) 0.0305(3) -0.0059(2) 0.0066(3) 0.0044(2)
Cl2 0.0387(3) 0.0333(2) 0.0374(3) 0.0081(2) 0.0146(3) -0.0016(2)
Ga1 0.02682(13) 0.02318(10) 0.02558(12) 0.00072(8) 0.00613(9) 0.00042(9)

loop_
_atom_type_symbol
_atom_type_description
_atom_type_scat_dispersion_real
_atom_type_scat_dispersion_imag
_atom_type_scat_source
C C 0.0033 0.0016 'International Tables Vol C Tables 4.2.6.8 and 6.1.1.4'
H H 0.0000 0.0000 'International Tables Vol C Tables 4.2.6.8 and 6.1.1.4'
Cl Cl 0.1484 0.1585 'International Tables Vol C Tables 4.2.6.8 and 6.1.1.4'
Ga Ga 0.2307 1.6083 'International Tables Vol C Tables 4.2.6.8 and 6.1.1.4'
N N 0.0061 0.0033 'International Tables Vol C Tables 4.2.6.8 and 6.1.1.4'
Si Si 0.0817 0.0704 'International Tables Vol C Tables 4.2.6.8 and 6.1.1.4'

loop_
_geom_angle_atom_site_label_1
_geom_angle_atom_site_label_2
_geom_angle_atom_site_label_3
_geom_angle
N1 C2 C3 117.64(19)
N1 C2 Si1 116.02(14)
C3 C2 Si1 126.34(15)
C4 C3 C2 121.11(18)
C4 C3 H3 119.4
C2 C3 H3 119.4
C3 C4 C5 119.55(19)
C3 C4 H4 120.2
C5 C4 H4 120.2
C6 C5 C4 118.0(2)
C6 C5 H5 121.0
C4 C5 H5 121.0
N1 C6 C5 122.10(18)
N1 C6 H6 119.0
C5 C6 H6 119.0
Si1 C7 Ga1 105.19(10)
Si1 C7 H7A 110.7
Ga1 C7 H7A 110.7
Si1 C7 H7B 110.7
Ga1 C7 H7B 110.7
H7A C7 H7B 108.8
Si1 C8 H8A 109.5
Si1 C8 H8B 109.5
H8A C8 H8B 109.5
Si1 C8 H8C 109.5
H8A C8 H8C 109.5
H8B C8 H8C 109.5
Si1 C9 H9A 109.5
Si1 C9 H9B 109.5
H9A C9 H9B 109.5
Si1 C9 H9C 109.5
H9A C9 H9C 109.5
H9B C9 H9C 109.5
C6 N1 C2 121.60(16)
C6 N1 Ga1 124.35(12)
C2 N1 Ga1 114.03(13)
C9 Si1 C8 112.27(11)
C9 Si1 C7 112.85(11)
C8 Si1 C7 113.33(10)
C9 Si1 C2 106.44(10)
C8 Si1 C2 107.95(10)
C7 Si1 C2 103.22(9)
C7 Ga1 N1 98.79(7)
C7 Ga1 Cl2 121.94(7)
N1 Ga1 Cl2 102.16(5)
C7 Ga1 Cl1 118.10(7)
N1 Ga1 Cl1 103.42(5)
Cl2 Ga1 Cl1 108.54(2)

loop_
_geom_bond_atom_site_label_1
_geom_bond_atom_site_label_2
_geom_bond_distance
C2 N1 1.368(2)
C2 C3 1.396(3)
C2 Si1 1.906(2)
C3 C4 1.378(3)
C3 H3 0.9500
C4 C5 1.393(3)
C4 H4 0.9500
C5 C6 1.376(3)
C5 H5 0.9500
C6 N1 1.338(3)
C6 H6 0.9500
C7 Si1 1.8624(19)
C7 Ga1 1.949(2)
C7 H7A 0.9900
C7 H7B 0.9900
C8 Si1 1.858(2)
C8 H8A 0.9800
C8 H8B 0.9800
C8 H8C 0.9800
C9 Si1 1.852(2)
C9 H9A 0.9800
C9 H9B 0.9800
C9 H9C 0.9800
N1 Ga1 2.0126(16)
Cl1 Ga1 2.2024(5)
Cl2 Ga1 2.1927(6)

loop_
_geom_torsion_atom_site_label_1
_geom_torsion_atom_site_label_2
_geom_torsion_atom_site_label_3
_geom_torsion_atom_site_label_4
_geom_torsion
N1 C2 C3 C4 0.8(3)
Si1 C2 C3 C4 -178.65(16)
C2 C3 C4 C5 -0.1(3)
C3 C4 C5 C6 -0.7(3)
C4 C5 C6 N1 0.8(3)
C5 C6 N1 C2 -0.1(3)
C5 C6 N1 Ga1 -178.29(15)
C3 C2 N1 C6 -0.7(3)
Si1 C2 N1 C6 178.79(15)
C3 C2 N1 Ga1 177.64(14)
Si1 C2 N1 Ga1 -2.82(18)
Ga1 C7 Si1 C9 98.27(13)
Ga1 C7 Si1 C8 -132.71(11)
Ga1 C7 Si1 C2 -16.22(12)
N1 C2 Si1 C9 -106.25(16)
C3 C2 Si1 C9 73.2(2)
N1 C2 Si1 C8 133.03(15)
C3 C2 Si1 C8 -47.5(2)
N1 C2 Si1 C7 12.78(17)
C3 C2 Si1 C7 -167.72(18)
Si1 C7 Ga1 N1 14.46(11)
Si1 C7 Ga1 Cl2 124.80(8)
Si1 C7 Ga1 Cl1 -95.96(10)
C6 N1 Ga1 C7 170.59(17)
C2 N1 Ga1 C7 -7.75(15)
C6 N1 Ga1 Cl2 45.07(16)
C2 N1 Ga1 Cl2 -133.26(13)
C6 N1 Ga1 Cl1 -67.62(16)
C2 N1 Ga1 Cl1 114.04(13)
